data_7046217
loop_
_publ_author_name
'Arikawa, Yasuhiro'
'Hiura, Junko'
'Tsuchii, Chika'
'Kodama, Mika'
'Matsumoto, Naoki'
'Umakoshi, Keisuke'

_publ_section_title
;
 Synthetic NO reduction cycle on a bis(pyrazolato)-bridged dinuclear
 ruthenium complex including photo-induced transformation
;
_journal_name_full 'Dalton Transactions'
_journal_paper_doi 10.1039/C8DT01208C
_journal_year 2018
_chemical_absolute_configuration 'CHOOSE rm ad rmad syn or unk'
_chemical_formula_moiety 'C24 H26 B2 N16 O Ru2, C H2 Cl2'
_chemical_formula_sum 'C25 H28 B2 Cl2 N16 O Ru2'
_chemical_formula_weight 863.27
_space_group_crystal_system monoclinic
_space_group_IT_number 9
_space_group_name_Hall 'C -2yc'
_space_group_name_H-M_alt 'C 1 c 1'
_symmetry_space_group_name_Hall 'C -2yc'
_symmetry_space_group_name_H-M 'C 1 c 1'
_atom_sites_solution_hydrogens geom
_atom_sites_solution_primary direct
_atom_sites_solution_secondary difmap
_audit_update_record
;
2018-04-23 deposited with the CCDC.
2018-04-30 downloaded from the CCDC.
;
_cell_angle_alpha 90.0000
_cell_angle_beta 117.355(2)
_cell_angle_gamma 90.0000
_cell_formula_units_Z 4
_cell_length_a 18.521(3)
_cell_length_b 13.621(2)
_cell_length_c 14.615(3)
_cell_measurement_reflns_used 6017
_cell_measurement_temperature 93
_cell_measurement_theta_max 27.48
_cell_measurement_theta_min 3.14
_cell_volume 3274.7(10)
_computing_cell_refinement CrystalClear
_computing_data_collection 'CrystalClear (Rigaku Inc., 2008)'
_computing_data_reduction CrystalClear
_computing_molecular_graphics 'CrystalStructure 4.2'
_computing_publication_material 'CrystalStructure 4.2 (Rigaku, 2017)'
_computing_structure_refinement 'SHELXL Version 2014/7 (Sheldrick, 2008)'
_computing_structure_solution 'Il Milione (Burla, et al., 2007)'
_diffrn_ambient_temperature 93
_diffrn_detector_area_resol_mean 7.111
_diffrn_measured_fraction_theta_full 0.997
_diffrn_measured_fraction_theta_max 0.996
_diffrn_measurement_device_type 'Rigaku Saturn724'
_diffrn_measurement_method \w
_diffrn_radiation_type 'Mo K\a'
_diffrn_radiation_wavelength 0.71075
_diffrn_reflns_av_R_equivalents 0.0229
_diffrn_reflns_Laue_measured_fraction_full 0.997
_diffrn_reflns_Laue_measured_fraction_max 0.996
_diffrn_reflns_limit_h_max 24
_diffrn_reflns_limit_h_min -23
_diffrn_reflns_limit_k_max 17
_diffrn_reflns_limit_k_min -17
_diffrn_reflns_limit_l_max 18
_diffrn_reflns_limit_l_min -18
_diffrn_reflns_number 13322
_diffrn_reflns_point_group_measured_fraction_full 0.967
_diffrn_reflns_point_group_measured_fraction_max 0.945
_diffrn_reflns_theta_full 25.242
_diffrn_reflns_theta_max 27.501
_diffrn_reflns_theta_min 3.139
_diffrn_standards_number 0
_exptl_absorpt_coefficient_mu 1.136
_exptl_absorpt_correction_T_max 0.893
_exptl_absorpt_correction_T_min 0.823
_exptl_absorpt_correction_type multi-scan
_exptl_absorpt_process_details 'REQAB (Rigaku, 1998)'
_exptl_crystal_colour blue
_exptl_crystal_density_diffrn 1.751
_exptl_crystal_density_method 'not measured'
_exptl_crystal_description prism
_exptl_crystal_F_000 1720.00
_exptl_crystal_recrystallization_method 'Re-crystallisation from solvent: CH2Cl2/hexane'
_exptl_crystal_size_max 0.210
_exptl_crystal_size_mid 0.120
_exptl_crystal_size_min 0.100
_refine_diff_density_max 0.49
_refine_diff_density_min -0.38
_refine_ls_abs_structure_details
;
 Flack x determined using 2950 quotients [(I+)-(I-)]/[(I+)+(I-)]
 (Parsons, Flack and Wagner, Acta Cryst. B69 (2013) 249-259).
;
_refine_ls_abs_structure_Flack -0.025(12)
_refine_ls_extinction_method none
_refine_ls_goodness_of_fit_ref 0.984
_refine_ls_hydrogen_treatment constr
_refine_ls_number_parameters 433
_refine_ls_number_reflns 7106
_refine_ls_number_restraints 2
_refine_ls_R_factor_all 0.0228
_refine_ls_R_factor_gt 0.0203
_refine_ls_shift/su_max 0.001
_refine_ls_structure_factor_coef Fsqd
_refine_ls_weighting_details 'w = 1/[\s^2^(Fo^2^)+(0.0189P)^2^] where P=(Fo^2^+2Fc^2^)/3'
_refine_ls_weighting_scheme calc
_refine_ls_wR_factor_gt 0.0435
_refine_ls_wR_factor_ref 0.0442
_reflns_Friedel_coverage 0.895
_reflns_Friedel_fraction_full 0.938
_reflns_Friedel_fraction_max 0.894
_reflns_number_gt 6607
_reflns_number_total 7106
_reflns_threshold_expression F^2^>2.0\s(F^2^)
_cod_data_source_file c8dt01208c2.cif
_cod_data_source_block 3
_cod_original_cell_volume 3274.8(10)
_cod_database_code 7046217

loop_
_space_group_symop_id
_space_group_symop_operation_xyz
1 +X,+Y,+Z
2 +X,-Y,1/2+Z
3 1/2+X,1/2+Y,+Z
4 1/2+X,1/2-Y,1/2+Z

loop_
_atom_site_label
_atom_site_type_symbol
_atom_site_fract_x
_atom_site_fract_y
_atom_site_fract_z
_atom_site_U_iso_or_equiv
_atom_site_adp_type
_atom_site_occupancy
_atom_site_site_symmetry_order
_atom_site_calc_flag
_atom_site_refinement_flags_posn
_atom_site_refinement_flags_adp
Ru1 Ru 0.85665(2) 0.39618(2) 0.05480(2) 0.00861(6) Uani 1 1 d . .
Ru2 Ru 0.82918(2) 0.16585(2) 0.06210(2) 0.00855(6) Uani 1 1 d . .
Cl1 Cl 0.66205(7) 0.35153(8) 0.36738(8) 0.0275(2) Uani 1 1 d . .
Cl2 Cl 0.55736(7) 0.35617(10) 0.14481(9) 0.0378(3) Uani 1 1 d . .
O1 O 0.84290(15) 0.28889(18) 0.12883(19) 0.0109(5) Uani 1 1 d . .
N1 N 0.86828(18) 0.5143(2) -0.0293(2) 0.0116(6) Uani 1 1 d . .
N2 N 0.88113(19) 0.6064(2) 0.0119(2) 0.0115(6) Uani 1 1 d . .
N3 N 0.95270(18) 0.4590(2) 0.1830(2) 0.0114(6) Uani 1 1 d . .
N4 N 0.95305(19) 0.5582(2) 0.1974(2) 0.0126(7) Uani 1 1 d . .
N5 N 0.78105(18) 0.4871(2) 0.0844(2) 0.0113(6) Uani 1 1 d . .
N6 N 0.80284(19) 0.5823(2) 0.1122(2) 0.0120(7) Uani 1 1 d . .
N7 N 0.81323(18) 0.0312(2) -0.0146(2) 0.0112(6) Uani 1 1 d . .
N8 N 0.79879(19) -0.0518(2) 0.0264(2) 0.0134(7) Uani 1 1 d . .
N9 N 0.9029(2) 0.0906(2) 0.1963(2) 0.0130(7) Uani 1 1 d . .
N10 N 0.88189(18) -0.0022(2) 0.2096(2) 0.0125(7) Uani 1 1 d . .
N11 N 0.73119(19) 0.1203(2) 0.0849(2) 0.0114(7) Uani 1 1 d . .
N12 N 0.73105(19) 0.0269(2) 0.1194(2) 0.0126(6) Uani 1 1 d . .
N13 N 0.93229(19) 0.3062(2) 0.0265(2) 0.0105(6) Uani 1 1 d . .
N14 N 0.92353(18) 0.2080(2) 0.0351(2) 0.0101(6) Uani 1 1 d . .
N15 N 0.76265(19) 0.3367(2) -0.0709(2) 0.0087(7) Uani 1 1 d . .
N16 N 0.75486(18) 0.2369(2) -0.0706(2) 0.0105(6) Uani 1 1 d . .
C1 C 0.8655(2) 0.5235(3) -0.1227(3) 0.0136(8) Uani 1 1 d . .
H1 H 0.8573 0.4706 -0.1689 0.016 Uiso 1 1 calc R U
C2 C 0.8761(2) 0.6205(3) -0.1422(3) 0.0163(8) Uani 1 1 d . .
H2 H 0.8758 0.6470 -0.2025 0.020 Uiso 1 1 calc R U
C3 C 0.8872(2) 0.6702(3) -0.0542(3) 0.0145(8) Uani 1 1 d . .
H3 H 0.8976 0.7385 -0.0424 0.017 Uiso 1 1 calc R U
C4 C 1.0191(2) 0.4232(3) 0.2601(3) 0.0145(8) Uani 1 1 d . .
H4 H 1.0343 0.3559 0.2687 0.017 Uiso 1 1 calc R U
C5 C 1.0640(2) 0.4988(3) 0.3273(3) 0.0173(8) Uani 1 1 d . .
H5 H 1.1136 0.4931 0.3891 0.021 Uiso 1 1 calc R U
C6 C 1.0205(2) 0.5829(3) 0.2841(3) 0.0152(8) Uani 1 1 d . .
H6 H 1.0353 0.6475 0.3108 0.018 Uiso 1 1 calc R U
C7 C 0.7100(2) 0.4734(3) 0.0835(3) 0.0135(8) Uani 1 1 d . .
H7 H 0.6806 0.4134 0.0664 0.016 Uiso 1 1 calc R U
C8 C 0.6848(2) 0.5593(3) 0.1112(3) 0.0153(8) Uani 1 1 d . .
H8 H 0.6363 0.5695 0.1169 0.018 Uiso 1 1 calc R U
C9 C 0.7451(2) 0.6265(3) 0.1287(3) 0.0146(8) Uani 1 1 d . .
H9 H 0.7458 0.6929 0.1489 0.017 Uiso 1 1 calc R U
C10 C 0.8091(2) 0.0057(3) -0.1050(3) 0.0142(8) Uani 1 1 d . .
H10 H 0.8167 0.0496 -0.1503 0.017 Uiso 1 1 calc R U
C11 C 0.7921(2) -0.0937(3) -0.1238(3) 0.0178(8) Uani 1 1 d . .
H11 H 0.7859 -0.1301 -0.1823 0.021 Uiso 1 1 calc R U
C12 C 0.7862(2) -0.1276(3) -0.0391(3) 0.0172(8) Uani 1 1 d . .
H12 H 0.7751 -0.1935 -0.0282 0.021 Uiso 1 1 calc R U
C13 C 0.9762(2) 0.1081(3) 0.2747(3) 0.0185(9) Uani 1 1 d . .
H13 H 1.0056 0.1677 0.2853 0.022 Uiso 1 1 calc R U
C14 C 1.0031(2) 0.0265(3) 0.3384(3) 0.0216(9) Uani 1 1 d . .
H14 H 1.0531 0.0192 0.3993 0.026 Uiso 1 1 calc R U
C15 C 0.9416(2) -0.0418(3) 0.2941(3) 0.0188(8) Uani 1 1 d . .
H15 H 0.9417 -0.1061 0.3194 0.023 Uiso 1 1 calc R U
C16 C 0.6602(2) 0.1607(3) 0.0677(3) 0.0154(8) Uani 1 1 d . .
H16 H 0.6437 0.2256 0.0430 0.018 Uiso 1 1 calc R U
C17 C 0.6140(2) 0.0947(3) 0.0910(3) 0.0190(8) Uani 1 1 d . .
H17 H 0.5616 0.1050 0.0858 0.023 Uiso 1 1 calc R U
C18 C 0.6606(2) 0.0108(3) 0.1231(3) 0.0160(8) Uani 1 1 d . .
H18 H 0.6456 -0.0483 0.1444 0.019 Uiso 1 1 calc R U
C19 C 0.9932(2) 0.3197(3) 0.0026(3) 0.0127(8) Uani 1 1 d . .
H19 H 1.0116 0.3817 -0.0080 0.015 Uiso 1 1 calc R U
C20 C 1.0253(2) 0.2302(3) -0.0044(3) 0.0141(8) Uani 1 1 d . .
H20 H 1.0688 0.2181 -0.0204 0.017 Uiso 1 1 calc R U
C21 C 0.9794(2) 0.1613(3) 0.0174(3) 0.0124(8) Uani 1 1 d . .
H21 H 0.9867 0.0922 0.0193 0.015 Uiso 1 1 calc R U
C22 C 0.7019(2) 0.3700(3) -0.1593(3) 0.0128(8) Uani 1 1 d . .
H22 H 0.6920 0.4371 -0.1788 0.015 Uiso 1 1 calc R U
C23 C 0.6558(2) 0.2919(3) -0.2179(3) 0.0165(8) Uani 1 1 d . .
H23 H 0.6100 0.2944 -0.2841 0.020 Uiso 1 1 calc R U
C24 C 0.6910(2) 0.2098(3) -0.1592(3) 0.0138(8) Uani 1 1 d . .
H24 H 0.6729 0.1442 -0.1784 0.017 Uiso 1 1 calc R U
C25 C 0.6510(3) 0.3162(4) 0.2477(4) 0.0341(11) Uani 1 1 d . .
H25A H 0.6541 0.2437 0.2456 0.041 Uiso 1 1 calc R U
H25B H 0.6966 0.3436 0.2380 0.041 Uiso 1 1 calc R U
B1 B 0.8837(3) 0.6218(3) 0.1184(3) 0.0133(9) Uani 1 1 d . .
H1A H 0.8919 0.6926 0.1388 0.016 Uiso 1 1 calc R U
B2 B 0.7995(3) -0.0447(3) 0.1319(3) 0.0142(9) Uani 1 1 d . .
H2A H 0.7905 -0.1107 0.1548 0.017 Uiso 1 1 calc R U

loop_
_atom_site_aniso_label
_atom_site_aniso_U_11
_atom_site_aniso_U_22
_atom_site_aniso_U_33
_atom_site_aniso_U_23
_atom_site_aniso_U_13
_atom_site_aniso_U_12
Ru1 0.00960(13) 0.00804(13) 0.00826(13) -0.00024(11) 0.00416(11) 0.00092(12)
Ru2 0.00951(13) 0.00822(13) 0.00763(13) 0.00029(11) 0.00369(11) 0.00059(12)
Cl1 0.0341(6) 0.0264(6) 0.0230(6) -0.0018(4) 0.0139(5) 0.0032(5)
Cl2 0.0277(6) 0.0541(8) 0.0269(6) -0.0025(6) 0.0085(5) -0.0032(6)
O1 0.0120(13) 0.0112(13) 0.0081(13) -0.0021(10) 0.0035(11) 0.0002(11)
N1 0.0128(15) 0.0096(15) 0.0115(16) -0.0010(12) 0.0048(13) -0.0004(12)
N2 0.0139(16) 0.0057(14) 0.0147(17) 0.0006(12) 0.0063(14) 0.0012(13)
N3 0.0132(16) 0.0100(15) 0.0123(15) -0.0018(12) 0.0070(14) -0.0005(13)
N4 0.0145(16) 0.0096(15) 0.0136(17) -0.0023(12) 0.0064(14) -0.0001(13)
N5 0.0144(16) 0.0090(15) 0.0101(16) -0.0004(12) 0.0054(13) 0.0010(12)
N6 0.0166(17) 0.0098(15) 0.0093(15) -0.0016(12) 0.0058(14) 0.0011(13)
N7 0.0118(15) 0.0092(14) 0.0114(16) 0.0002(12) 0.0044(13) -0.0008(12)
N8 0.0121(15) 0.0101(15) 0.0155(17) 0.0006(12) 0.0042(13) -0.0021(13)
N9 0.0161(17) 0.0102(15) 0.0142(17) 0.0044(13) 0.0082(15) -0.0005(13)
N10 0.0126(16) 0.0135(16) 0.0099(15) 0.0020(13) 0.0039(13) 0.0012(13)
N11 0.0129(16) 0.0117(15) 0.0086(16) -0.0002(12) 0.0042(14) -0.0020(13)
N12 0.0160(16) 0.0119(15) 0.0101(16) 0.0001(12) 0.0062(14) -0.0032(13)
N13 0.0113(16) 0.0089(14) 0.0101(16) -0.0001(12) 0.0040(14) 0.0006(13)
N14 0.0128(16) 0.0071(15) 0.0086(15) -0.0005(12) 0.0035(13) 0.0013(12)
N15 0.0120(16) 0.0066(14) 0.0078(15) 0.0014(11) 0.0047(13) 0.0022(12)
N16 0.0105(15) 0.0105(15) 0.0090(15) -0.0019(12) 0.0034(14) -0.0017(12)
C1 0.0156(18) 0.0141(18) 0.0114(19) 0.0004(14) 0.0063(16) 0.0034(15)
C2 0.018(2) 0.0180(19) 0.015(2) 0.0063(15) 0.0098(17) 0.0040(16)
C3 0.0139(19) 0.0113(18) 0.019(2) 0.0058(15) 0.0082(17) 0.0040(14)
C4 0.0120(19) 0.0149(19) 0.014(2) 0.0030(15) 0.0041(17) 0.0045(16)
C5 0.0124(18) 0.022(2) 0.0126(19) -0.0003(16) 0.0019(16) -0.0001(17)
C6 0.0151(19) 0.017(2) 0.0126(19) -0.0070(15) 0.0056(16) -0.0052(16)
C7 0.0126(18) 0.018(2) 0.0087(18) 0.0004(14) 0.0037(16) 0.0007(15)
C8 0.0119(19) 0.022(2) 0.013(2) 0.0000(16) 0.0057(16) 0.0057(16)
C9 0.0179(19) 0.0134(18) 0.0107(19) 0.0008(15) 0.0051(17) 0.0069(16)
C10 0.0145(19) 0.0153(19) 0.0114(18) 0.0004(15) 0.0048(16) 0.0024(15)
C11 0.025(2) 0.0133(18) 0.014(2) -0.0025(15) 0.0085(18) 0.0006(16)
C12 0.021(2) 0.0083(17) 0.020(2) -0.0025(16) 0.0078(18) 0.0018(16)
C13 0.0154(19) 0.023(2) 0.014(2) -0.0008(16) 0.0048(17) -0.0041(17)
C14 0.0134(19) 0.032(2) 0.014(2) 0.0088(17) 0.0021(17) 0.0034(17)
C15 0.022(2) 0.019(2) 0.017(2) 0.0091(16) 0.0104(18) 0.0093(17)
C16 0.0140(19) 0.0162(19) 0.015(2) -0.0022(15) 0.0059(17) 0.0042(15)
C17 0.0138(19) 0.028(2) 0.016(2) -0.0039(16) 0.0074(17) -0.0033(16)
C18 0.0144(19) 0.022(2) 0.009(2) -0.0016(15) 0.0035(17) -0.0070(16)
C19 0.0135(19) 0.0128(18) 0.013(2) -0.0011(15) 0.0069(17) -0.0030(15)
C20 0.0118(19) 0.019(2) 0.013(2) 0.0015(16) 0.0072(17) 0.0033(16)
C21 0.0123(19) 0.0121(19) 0.0107(19) -0.0029(15) 0.0034(17) 0.0025(15)
C22 0.0128(19) 0.0124(18) 0.0125(19) 0.0019(15) 0.0052(16) 0.0015(16)
C23 0.0150(19) 0.020(2) 0.0097(19) -0.0003(15) 0.0015(16) -0.0020(16)
C24 0.016(2) 0.0123(18) 0.0127(19) -0.0016(15) 0.0060(17) -0.0016(15)
C25 0.028(3) 0.048(3) 0.028(3) -0.002(2) 0.015(2) 0.008(2)
B1 0.015(2) 0.011(2) 0.012(2) 0.0002(17) 0.006(2) 0.0002(17)
B2 0.017(2) 0.012(2) 0.013(2) 0.0001(17) 0.0067(19) 0.0002(17)

loop_
_atom_type_symbol
_atom_type_description
_atom_type_scat_dispersion_real
_atom_type_scat_dispersion_imag
_atom_type_scat_source
C C 0.0033 0.0016
;
International Tables for Crystallography
(Vol. C, Tables 4.2.6.8 and 6.1.1.4)
;
H H 0.0000 0.0000
;
International Tables for Crystallography
(Vol. C, Table 6.1.1.4)
;
N N 0.0061 0.0033
;
International Tables for Crystallography
(Vol. C, Tables 4.2.6.8 and 6.1.1.4)
;
O O 0.0106 0.0060
;
International Tables for Crystallography
(Vol. C, Tables 4.2.6.8 and 6.1.1.4)
;
Ru Ru -1.2594 0.8363
;
International Tables for Crystallography
(Vol. C, Tables 4.2.6.8 and 6.1.1.4)
;
B B 0.0013 0.0007
;
International Tables for Crystallography
(Vol. C, Tables 4.2.6.8 and 6.1.1.4)
;
Cl Cl 0.1484 0.1585
;
International Tables for Crystallography
(Vol. C, Tables 4.2.6.8 and 6.1.1.4)
;

loop_
_geom_angle_atom_site_label_1
_geom_angle_atom_site_label_2
_geom_angle_atom_site_label_3
_geom_angle
O1 Ru1 N15 85.68(11)
O1 Ru1 N13 86.43(12)
N15 Ru1 N13 87.71(12)
O1 Ru1 N5 93.52(11)
N15 Ru1 N5 92.69(12)
N13 Ru1 N5 179.60(14)
O1 Ru1 N3 94.92(11)
N15 Ru1 N3 179.30(13)
N13 Ru1 N3 92.69(12)
N5 Ru1 N3 86.92(12)
O1 Ru1 N1 178.41(12)
N15 Ru1 N1 93.01(12)
N13 Ru1 N1 94.42(12)
N5 Ru1 N1 85.64(12)
N3 Ru1 N1 86.38(12)
O1 Ru2 N16 86.68(11)
O1 Ru2 N14 85.80(11)
N16 Ru2 N14 86.93(12)
O1 Ru2 N9 94.36(12)
N16 Ru2 N9 178.56(13)
N14 Ru2 N9 94.13(12)
O1 Ru2 N11 95.85(12)
N16 Ru2 N11 92.09(13)
N14 Ru2 N11 178.03(13)
N9 Ru2 N11 86.83(13)
O1 Ru2 N7 178.82(12)
N16 Ru2 N7 92.22(12)
N14 Ru2 N7 93.73(12)
N9 Ru2 N7 86.75(12)
N11 Ru2 N7 84.59(12)
Ru2 O1 Ru1 114.05(13)
C1 N1 N2 106.2(3)
C1 N1 Ru1 134.3(2)
N2 N1 Ru1 119.5(2)
C3 N2 N1 109.5(3)
C3 N2 B1 131.4(3)
N1 N2 B1 119.1(3)
C4 N3 N4 107.2(3)
C4 N3 Ru1 133.7(3)
N4 N3 Ru1 119.1(2)
C6 N4 N3 109.1(3)
C6 N4 B1 131.0(3)
N3 N4 B1 119.9(3)
C7 N5 N6 107.1(3)
C7 N5 Ru1 133.0(3)
N6 N5 Ru1 119.9(2)
C9 N6 N5 109.2(3)
C9 N6 B1 131.3(3)
N5 N6 B1 119.5(3)
C10 N7 N8 106.6(3)
C10 N7 Ru2 133.4(3)
N8 N7 Ru2 119.9(2)
C12 N8 N7 109.1(3)
C12 N8 B2 132.5(3)
N7 N8 B2 118.4(3)
C13 N9 N10 106.7(3)
C13 N9 Ru2 133.7(3)
N10 N9 Ru2 119.1(2)
C15 N10 N9 109.8(3)
C15 N10 B2 130.5(3)
N9 N10 B2 119.7(3)
C16 N11 N12 106.5(3)
C16 N11 Ru2 134.4(3)
N12 N11 Ru2 119.0(2)
C18 N12 N11 109.4(3)
C18 N12 B2 130.6(3)
N11 N12 B2 119.4(3)
C19 N13 N14 108.1(3)
C19 N13 Ru1 135.2(3)
N14 N13 Ru1 116.7(2)
C21 N14 N13 108.3(3)
C21 N14 Ru2 135.3(3)
N13 N14 Ru2 116.3(2)
C22 N15 N16 107.2(3)
C22 N15 Ru1 136.6(3)
N16 N15 Ru1 116.2(2)
C24 N16 N15 108.5(3)
C24 N16 Ru2 134.3(3)
N15 N16 Ru2 116.7(2)
N1 C1 C2 110.7(3)
N1 C1 H1 124.6
C2 C1 H1 124.6
C3 C2 C1 104.5(3)
C3 C2 H2 127.8
C1 C2 H2 127.8
N2 C3 C2 109.1(3)
N2 C3 H3 125.5
C2 C3 H3 125.5
N3 C4 C5 110.3(3)
N3 C4 H4 124.9
C5 C4 H4 124.9
C6 C5 C4 104.9(3)
C6 C5 H5 127.6
C4 C5 H5 127.6
N4 C6 C5 108.5(3)
N4 C6 H6 125.8
C5 C6 H6 125.8
N5 C7 C8 110.1(3)
N5 C7 H7 124.9
C8 C7 H7 124.9
C9 C8 C7 105.2(3)
C9 C8 H8 127.4
C7 C8 H8 127.4
N6 C9 C8 108.3(3)
N6 C9 H9 125.8
C8 C9 H9 125.8
N7 C10 C11 110.7(3)
N7 C10 H10 124.6
C11 C10 H10 124.6
C12 C11 C10 104.8(3)
C12 C11 H11 127.6
C10 C11 H11 127.6
N8 C12 C11 108.7(3)
N8 C12 H12 125.6
C11 C12 H12 125.6
N9 C13 C14 110.0(4)
N9 C13 H13 125.0
C14 C13 H13 125.0
C15 C14 C13 105.1(3)
C15 C14 H14 127.4
C13 C14 H14 127.4
N10 C15 C14 108.4(3)
N10 C15 H15 125.8
C14 C15 H15 125.8
N11 C16 C17 110.5(4)
N11 C16 H16 124.8
C17 C16 H16 124.8
C18 C17 C16 105.2(3)
C18 C17 H17 127.4
C16 C17 H17 127.4
N12 C18 C17 108.5(4)
N12 C18 H18 125.8
C17 C18 H18 125.8
N13 C19 C20 110.0(3)
N13 C19 H19 125.0
C20 C19 H19 125.0
C19 C20 C21 104.3(3)
C19 C20 H20 127.8
C21 C20 H20 127.8
N14 C21 C20 109.4(3)
N14 C21 H21 125.3
C20 C21 H21 125.3
N15 C22 C23 109.9(3)
N15 C22 H22 125.1
C23 C22 H22 125.1
C24 C23 C22 104.9(4)
C24 C23 H23 127.5
C22 C23 H23 127.5
N16 C24 C23 109.4(3)
N16 C24 H24 125.3
C23 C24 H24 125.3
Cl1 C25 Cl2 112.6(3)
Cl1 C25 H25A 109.1
Cl2 C25 H25A 109.1
Cl1 C25 H25B 109.1
Cl2 C25 H25B 109.1
H25A C25 H25B 107.8
N4 B1 N2 107.9(3)
N4 B1 N6 107.3(3)
N2 B1 N6 108.0(3)
N4 B1 H1A 111.1
N2 B1 H1A 111.1
N6 B1 H1A 111.1
N10 B2 N8 108.3(3)
N10 B2 N12 109.4(3)
N8 B2 N12 107.0(3)
N10 B2 H2A 110.7
N8 B2 H2A 110.7
N12 B2 H2A 110.7

loop_
_geom_bond_atom_site_label_1
_geom_bond_atom_site_label_2
_geom_bond_distance
Ru1 O1 1.904(2)
Ru1 N15 2.031(3)
Ru1 N13 2.042(3)
Ru1 N5 2.059(3)
Ru1 N3 2.084(3)
Ru1 N1 2.095(3)
Ru2 O1 1.896(2)
Ru2 N16 2.035(3)
Ru2 N14 2.043(3)
Ru2 N9 2.074(3)
Ru2 N11 2.084(3)
Ru2 N7 2.098(3)
Cl1 C25 1.733(5)
Cl2 C25 1.781(5)
N1 C1 1.348(5)
N1 N2 1.364(4)
N2 C3 1.342(5)
N2 B1 1.550(5)
N3 C4 1.322(5)
N3 N4 1.368(4)
N4 C6 1.350(5)
N4 B1 1.539(5)
N5 C7 1.323(5)
N5 N6 1.363(4)
N6 C9 1.342(5)
N6 B1 1.555(5)
N7 C10 1.333(5)
N7 N8 1.362(4)
N8 C12 1.353(5)
N8 B2 1.539(5)
N9 C13 1.336(5)
N9 N10 1.362(4)
N10 C15 1.336(5)
N10 B2 1.537(5)
N11 C16 1.339(5)
N11 N12 1.369(4)
N12 C18 1.349(5)
N12 B2 1.542(5)
N13 C19 1.338(5)
N13 N14 1.361(4)
N14 C21 1.336(5)
N15 C22 1.344(5)
N15 N16 1.367(4)
N16 C24 1.343(5)
C1 C2 1.386(5)
C1 H1 0.9500
C2 C3 1.382(5)
C2 H2 0.9500
C3 H3 0.9500
C4 C5 1.402(5)
C4 H4 0.9500
C5 C6 1.377(5)
C5 H5 0.9500
C6 H6 0.9500
C7 C8 1.388(5)
C7 H7 0.9500
C8 C9 1.374(5)
C8 H8 0.9500
C9 H9 0.9500
C10 C11 1.389(5)
C10 H10 0.9500
C11 C12 1.372(5)
C11 H11 0.9500
C12 H12 0.9500
C13 C14 1.387(6)
C13 H13 0.9500
C14 C15 1.381(6)
C14 H14 0.9500
C15 H15 0.9500
C16 C17 1.387(6)
C16 H16 0.9500
C17 C18 1.377(6)
C17 H17 0.9500
C18 H18 0.9500
C19 C20 1.381(5)
C19 H19 0.9500
C20 C21 1.398(5)
C20 H20 0.9500
C21 H21 0.9500
C22 C23 1.387(5)
C22 H22 0.9500
C23 C24 1.377(5)
C23 H23 0.9500
C24 H24 0.9500
C25 H25A 0.9900
C25 H25B 0.9900
B1 H1A 1.0000
B2 H2A 1.0000

loop_
_geom_torsion_atom_site_label_1
_geom_torsion_atom_site_label_2
_geom_torsion_atom_site_label_3
_geom_torsion_atom_site_label_4
_geom_torsion
N16 Ru2 O1 Ru1 -42.27(15)
N14 Ru2 O1 Ru1 44.89(14)
N9 Ru2 O1 Ru1 138.72(14)
N11 Ru2 O1 Ru1 -134.03(14)
C1 N1 N2 C3 -0.9(4)
Ru1 N1 N2 C3 179.6(2)
C1 N1 N2 B1 177.4(3)
Ru1 N1 N2 B1 -2.2(4)
C4 N3 N4 C6 0.1(4)
Ru1 N3 N4 C6 -179.7(2)
C4 N3 N4 B1 178.8(3)
Ru1 N3 N4 B1 -0.9(4)
C7 N5 N6 C9 0.2(4)
Ru1 N5 N6 C9 -179.2(2)
C7 N5 N6 B1 -179.0(3)
Ru1 N5 N6 B1 1.7(4)
C10 N7 N8 C12 0.2(4)
Ru2 N7 N8 C12 176.6(2)
C10 N7 N8 B2 -179.9(3)
Ru2 N7 N8 B2 -3.4(4)
C13 N9 N10 C15 -0.7(4)
Ru2 N9 N10 C15 172.5(2)
C13 N9 N10 B2 179.5(3)
Ru2 N9 N10 B2 -7.3(4)
C16 N11 N12 C18 0.0(4)
Ru2 N11 N12 C18 -176.5(2)
C16 N11 N12 B2 171.5(3)
Ru2 N11 N12 B2 -5.0(4)
C19 N13 N14 C21 0.5(4)
Ru1 N13 N14 C21 -178.0(2)
C19 N13 N14 Ru2 -176.1(2)
Ru1 N13 N14 Ru2 5.4(3)
C22 N15 N16 C24 1.3(4)
Ru1 N15 N16 C24 -179.1(2)
C22 N15 N16 Ru2 -172.1(2)
Ru1 N15 N16 Ru2 7.4(3)
N2 N1 C1 C2 -0.2(4)
Ru1 N1 C1 C2 179.2(3)
N1 C1 C2 C3 1.2(4)
N1 N2 C3 C2 1.6(4)
B1 N2 C3 C2 -176.3(4)
C1 C2 C3 N2 -1.7(4)
N4 N3 C4 C5 0.6(4)
Ru1 N3 C4 C5 -179.7(3)
N3 C4 C5 C6 -1.0(4)
N3 N4 C6 C5 -0.7(4)
B1 N4 C6 C5 -179.2(4)
C4 C5 C6 N4 1.0(4)
N6 N5 C7 C8 -0.2(4)
Ru1 N5 C7 C8 179.0(3)
N5 C7 C8 C9 0.2(4)
N5 N6 C9 C8 0.0(4)
B1 N6 C9 C8 179.0(4)
C7 C8 C9 N6 -0.1(4)
N8 N7 C10 C11 -0.1(4)
Ru2 N7 C10 C11 -175.8(3)
N7 C10 C11 C12 -0.1(5)
N7 N8 C12 C11 -0.3(4)
B2 N8 C12 C11 179.8(4)
C10 C11 C12 N8 0.2(4)
N10 N9 C13 C14 0.5(5)
Ru2 N9 C13 C14 -171.3(3)
N9 C13 C14 C15 -0.1(5)
N9 N10 C15 C14 0.7(4)
B2 N10 C15 C14 -179.6(4)
C13 C14 C15 N10 -0.4(4)
N12 N11 C16 C17 0.2(4)
Ru2 N11 C16 C17 175.9(3)
N11 C16 C17 C18 -0.3(4)
N11 N12 C18 C17 -0.1(4)
B2 N12 C18 C17 -170.4(4)
C16 C17 C18 N12 0.2(4)
N14 N13 C19 C20 -0.2(4)
Ru1 N13 C19 C20 177.9(3)
N13 C19 C20 C21 -0.2(4)
N13 N14 C21 C20 -0.6(4)
Ru2 N14 C21 C20 175.1(3)
C19 C20 C21 N14 0.5(4)
N16 N15 C22 C23 -1.6(4)
Ru1 N15 C22 C23 179.0(3)
N15 C22 C23 C24 1.2(5)
N15 N16 C24 C23 -0.6(4)
Ru2 N16 C24 C23 171.2(3)
C22 C23 C24 N16 -0.4(5)
C6 N4 B1 N2 120.4(4)
N3 N4 B1 N2 -58.0(4)
C6 N4 B1 N6 -123.4(4)
N3 N4 B1 N6 58.2(4)
C3 N2 B1 N4 -122.5(4)
N1 N2 B1 N4 59.6(4)
C3 N2 B1 N6 121.7(4)
N1 N2 B1 N6 -56.1(4)
C9 N6 B1 N4 122.0(4)
N5 N6 B1 N4 -59.0(4)
C9 N6 B1 N2 -121.8(4)
N5 N6 B1 N2 57.1(4)
C15 N10 B2 N8 -116.2(4)
N9 N10 B2 N8 63.5(4)
C15 N10 B2 N12 127.5(4)
N9 N10 B2 N12 -52.8(4)
C12 N8 B2 N10 123.8(4)
N7 N8 B2 N10 -56.2(4)
C12 N8 B2 N12 -118.4(4)
N7 N8 B2 N12 61.7(4)
C18 N12 B2 N10 -130.5(4)
N11 N12 B2 N10 60.1(4)
C18 N12 B2 N8 112.4(4)
N11 N12 B2 N8 -57.0(4)
